data_7229611
loop_
_publ_author_name
'Martins, Marcos A. P.'
'Salbego, Paulo R. S.'
'de Moraes, Guilherme A.'
'Bender, Caroline R.'
'Zambiazi, Priscilla J.'
'Orlando, Tain\'ara'
'Pagliari, Anderson B.'
'Frizzo, Clarissa P.'
'H\"orner, Manfredo'

_publ_section_title
;
 Understanding the crystalline formation of triazene N-oxides and the role
 of halogen&#x22EF;\p interactions
;
_journal_issue 1
_journal_name_full CrystEngComm
_journal_page_first 96
_journal_paper_doi 10.1039/C7CE02015E
_journal_volume 20
_journal_year 2018
_chemical_formula_moiety 'C12  H10  N3  O1  Cl1'
_chemical_formula_sum 'C12 H10 Cl N3 O'
_chemical_formula_weight 247.68
_chemical_name_systematic '1-(4-chlorophenyl)-3-phenyltriazenide N1-oxide'
_chemical_properties_physical Air-stable.
_space_group_IT_number 14
_space_group_name_Hall '-P 2ybc'
_space_group_name_H-M_alt 'P 1 21/c 1'
_symmetry_cell_setting monoclinic
_symmetry_Int_Tables_number 14
_symmetry_space_group_name_Hall '-P 2ybc'
_symmetry_space_group_name_H-M 'P 1 21/c 1'
_atom_sites_solution_hydrogens geom
_audit_conform_dict_location ftp://ftp.iucr.org/pub/cif_core.dic
_audit_conform_dict_name cif_core.dic
_audit_conform_dict_version 2.4.3
_audit_creation_date 2017-04-25T09:32:01-00:00
_audit_creation_method 'WinGX routine CIF_UPDATE'
_audit_update_record
;
2017-08-25 deposited with the CCDC.
2017-11-22 downloaded from the CCDC.
;
_cell_angle_alpha 90
_cell_angle_beta 96.539(9)
_cell_angle_gamma 90
_cell_formula_units_Z 4
_cell_length_a 6.1680(9)
_cell_length_b 9.5740(16)
_cell_length_c 19.477(3)
_cell_measurement_reflns_used 3110
_cell_measurement_temperature 293(2)
_cell_measurement_theta_max 23.563
_cell_measurement_theta_min 2.373
_cell_measurement_wavelength 0.71073
_cell_volume 1142.7(3)
_computing_molecular_graphics 'Ortep for Windows (Farrugia, 2012)'
_computing_publication_material 'WinGX publication routines (Farrugia, 2012)'
_computing_structure_refinement 'SHELXL-2014/7 (Sheldrick, 2014)'
_diffrn_ambient_temperature 293(2)
_diffrn_measured_fraction_theta_full 0.986
_diffrn_measured_fraction_theta_max 0.958
_diffrn_measurement_device_type 'Bruker APEX-II CCD'
_diffrn_measurement_method scans
_diffrn_radiation_probe x-ray
_diffrn_radiation_type MoK\a
_diffrn_radiation_wavelength 0.71073
_diffrn_reflns_av_R_equivalents 0.0638
_diffrn_reflns_av_unetI/netI 0.0998
_diffrn_reflns_Laue_measured_fraction_full 0.986
_diffrn_reflns_Laue_measured_fraction_max 0.958
_diffrn_reflns_limit_h_max 7
_diffrn_reflns_limit_h_min -7
_diffrn_reflns_limit_k_max 10
_diffrn_reflns_limit_k_min -11
_diffrn_reflns_limit_l_max 24
_diffrn_reflns_limit_l_min -23
_diffrn_reflns_number 9904
_diffrn_reflns_point_group_measured_fraction_full 0.986
_diffrn_reflns_point_group_measured_fraction_max 0.958
_diffrn_reflns_theta_full 25.242
_diffrn_reflns_theta_max 26.964
_diffrn_reflns_theta_min 2.105
_diffrn_standards_number 0
_exptl_absorpt_coefficient_mu 0.32
_exptl_absorpt_correction_T_max 0.946
_exptl_absorpt_correction_T_min 0.931
_exptl_absorpt_correction_type multi-scan
_exptl_crystal_colour bronw
_exptl_crystal_density_diffrn 1.44
_exptl_crystal_density_method 'not measured'
_exptl_crystal_description block
_exptl_crystal_F_000 512
_exptl_crystal_recrystallization_method
'Recrystallized from a fraction of ethanol/pyridine solvents, which after, approximately, five days of slow evaporation resulted in brown crystals with block shape. '
_exptl_crystal_size_max 0.354
_exptl_crystal_size_mid 0.203
_exptl_crystal_size_min 0.178
_refine_diff_density_max 0.506
_refine_diff_density_min -0.664
_refine_diff_density_rms 0.087
_refine_ls_extinction_method none
_refine_ls_goodness_of_fit_ref 1.015
_refine_ls_hydrogen_treatment constr
_refine_ls_matrix_type full
_refine_ls_number_constraints 0
_refine_ls_number_parameters 154
_refine_ls_number_reflns 2379
_refine_ls_number_restraints 0
_refine_ls_restrained_S_all 1.015
_refine_ls_R_factor_all 0.1158
_refine_ls_R_factor_gt 0.066
_refine_ls_shift/su_max 0
_refine_ls_shift/su_mean 0
_refine_ls_structure_factor_coef Fsqd
_refine_ls_weighting_details 'w=1/[\s^2^(Fo^2^)+(0.1120P)^2^] where P=(Fo^2^+2Fc^2^)/3'
_refine_ls_weighting_scheme calc
_refine_ls_wR_factor_gt 0.166
_refine_ls_wR_factor_ref 0.1886
_reflns_Friedel_coverage 0
_reflns_number_gt 1489
_reflns_number_total 2379
_reflns_threshold_expression 'I > 2\s(I)'
_cod_data_source_file c7ce02015e2.cif
_cod_data_source_block shelx_CCDC2
_cod_depositor_comments 'Adding full bibliography for 7229609--7229613.cif.'
_cod_original_sg_symbol_H-M 'P 21/c'
_cod_database_code 7229611

loop_
_symmetry_equiv_pos_as_xyz
'x, y, z'
'-x, y+1/2, -z+1/2'
'-x, -y, -z'
'x, -y-1/2, z-1/2'

loop_
_atom_site_label
_atom_site_type_symbol
_atom_site_fract_x
_atom_site_fract_y
_atom_site_fract_z
_atom_site_U_iso_or_equiv
_atom_site_adp_type
_atom_site_occupancy
_atom_site_site_symmetry_order
_atom_site_calc_flag
_atom_site_refinement_flags_posn
_atom_site_refinement_flags_adp
Cl Cl 1.36773(11) -0.53934(9) 0.61637(4) 0.0437(3) Uani 1 1 d . .
O O 0.4809(3) 0.0338(2) 0.41707(10) 0.0338(6) Uani 1 1 d . .
N12 N 0.8166(3) -0.0601(2) 0.41478(12) 0.0266(6) Uani 1 1 d . .
N13 N 0.7696(3) -0.1247(3) 0.47159(11) 0.0292(6) Uani 1 1 d . .
H1A H 0.6484 -0.1077 0.4879 0.035 Uiso 1 1 calc R U
N11 N 0.6615(3) 0.0208(3) 0.38952(11) 0.0253(6) Uani 1 1 d . .
C11 C 0.6920(4) 0.1016(3) 0.32877(13) 0.0263(7) Uani 1 1 d . .
C23 C 0.9917(4) -0.3916(3) 0.59476(14) 0.0323(7) Uani 1 1 d . .
H23 H 0.949 -0.4402 0.6323 0.039 Uiso 1 1 calc R U
C21 C 0.9175(4) -0.2204(3) 0.50492(14) 0.0254(7) Uani 1 1 d . .
C24 C 1.1924(4) -0.4168(3) 0.57265(15) 0.0300(7) Uani 1 1 d . .
C25 C 1.2561(4) -0.3453(3) 0.51690(14) 0.0334(8) Uani 1 1 d . .
H25 H 1.3912 -0.3638 0.502 0.04 Uiso 1 1 calc R U
C16 C 0.8873(4) 0.0933(3) 0.29942(16) 0.0376(8) Uani 1 1 d . .
H16 H 1 0.0352 0.3179 0.045 Uiso 1 1 calc R U
C26 C 1.1202(4) -0.2464(3) 0.48313(15) 0.0328(8) Uani 1 1 d . .
H26 H 1.1643 -0.1973 0.4459 0.039 Uiso 1 1 calc R U
C22 C 0.8551(4) -0.2940(3) 0.56092(14) 0.0310(7) Uani 1 1 d . .
H22 H 0.7193 -0.2772 0.5757 0.037 Uiso 1 1 calc R U
C14 C 0.7424(5) 0.2624(4) 0.21393(16) 0.0467(9) Uani 1 1 d . .
H14 H 0.7601 0.3173 0.1756 0.056 Uiso 1 1 calc R U
C12 C 0.5253(4) 0.1862(3) 0.30124(15) 0.0347(8) Uani 1 1 d . .
H12 H 0.3952 0.1888 0.3211 0.042 Uiso 1 1 calc R U
C13 C 0.5500(5) 0.2680(4) 0.24383(15) 0.0445(9) Uani 1 1 d . .
H13 H 0.4374 0.3263 0.2256 0.053 Uiso 1 1 calc R U
C15 C 0.9077(5) 0.1754(4) 0.24113(16) 0.0463(9) Uani 1 1 d . .
H15 H 1.0359 0.171 0.2203 0.056 Uiso 1 1 calc R U

loop_
_atom_site_aniso_label
_atom_site_aniso_U_11
_atom_site_aniso_U_22
_atom_site_aniso_U_33
_atom_site_aniso_U_23
_atom_site_aniso_U_13
_atom_site_aniso_U_12
Cl 0.0431(5) 0.0421(7) 0.0440(6) 0.0016(4) -0.0033(3) 0.0157(3)
O 0.0268(10) 0.0439(15) 0.0328(13) 0.0066(10) 0.0122(8) 0.0074(8)
N12 0.0302(11) 0.0260(16) 0.0237(14) 0.0009(11) 0.0033(9) 0.0035(9)
N13 0.0294(11) 0.0344(17) 0.0248(14) 0.0044(12) 0.0071(9) 0.0065(9)
N11 0.0267(11) 0.0269(15) 0.0224(15) 0.0014(11) 0.0037(9) 0.0029(9)
C11 0.0339(14) 0.0261(18) 0.0188(16) -0.0044(13) 0.0032(10) -0.0037(11)
C23 0.0382(14) 0.032(2) 0.0273(18) 0.0030(14) 0.0063(12) 0.0014(12)
C21 0.0274(12) 0.0266(18) 0.0216(16) -0.0067(13) 0.0004(10) 0.0028(10)
C24 0.0330(14) 0.0264(19) 0.0281(17) -0.0073(14) -0.0068(11) 0.0060(11)
C25 0.0258(12) 0.044(2) 0.0314(18) -0.0042(15) 0.0052(11) 0.0074(12)
C16 0.0394(15) 0.041(2) 0.0334(19) -0.0004(16) 0.0090(12) -0.0005(13)
C26 0.0317(13) 0.040(2) 0.0278(18) 0.0000(15) 0.0079(11) 0.0014(12)
C22 0.0290(13) 0.035(2) 0.0302(17) 0.0014(14) 0.0076(11) 0.0054(11)
C14 0.069(2) 0.045(2) 0.0263(19) 0.0080(17) 0.0051(15) -0.0153(17)
C12 0.0425(15) 0.037(2) 0.0248(18) -0.0004(15) 0.0032(11) 0.0014(13)
C13 0.0563(18) 0.043(2) 0.033(2) 0.0048(17) -0.0014(14) 0.0040(15)
C15 0.0500(18) 0.058(3) 0.034(2) -0.0045(18) 0.0178(14) -0.0170(16)

loop_
_atom_type_symbol
_atom_type_description
_atom_type_scat_dispersion_real
_atom_type_scat_dispersion_imag
_atom_type_scat_source
C C 0.0033 0.0016 'International Tables Vol C Tables 4.2.6.8 and 6.1.1.4'
H H 0 0 'International Tables Vol C Tables 4.2.6.8 and 6.1.1.4'
N N 0.0061 0.0033 'International Tables Vol C Tables 4.2.6.8 and 6.1.1.4'
O O 0.0106 0.006 'International Tables Vol C Tables 4.2.6.8 and 6.1.1.4'
Cl Cl 0.1484 0.1585 'International Tables Vol C Tables 4.2.6.8 and 6.1.1.4'

loop_
_geom_angle_atom_site_label_1
_geom_angle_atom_site_label_2
_geom_angle_atom_site_label_3
_geom_angle
N11 N12 N13 112.11(19)
N12 N13 C21 119.9(2)
N12 N11 O 122.5(2)
N12 N11 C11 118.46(19)
O N11 C11 119.1(2)
C12 C11 C16 121.3(3)
C12 C11 N11 118.4(2)
C16 C11 N11 120.3(2)
C22 C23 C24 119.5(3)
C26 C21 C22 119.3(3)
C26 C21 N13 122.6(3)
C22 C21 N13 118.2(2)
C23 C24 C25 120.4(3)
C23 C24 Cl 119.5(2)
C25 C24 Cl 120.0(2)
C24 C25 C26 120.2(2)
C11 C16 C15 117.6(3)
C25 C26 C21 119.8(3)
C23 C22 C21 120.8(2)
C15 C14 C13 119.7(3)
C11 C12 C13 120.2(3)
C14 C13 C12 119.8(3)
C14 C15 C16 121.5(3)

loop_
_geom_bond_atom_site_label_1
_geom_bond_atom_site_label_2
_geom_bond_distance
Cl C24 1.750(3)
O N11 1.296(2)
N12 N11 1.284(3)
N12 N13 1.328(3)
N13 C21 1.399(3)
N11 C11 1.444(3)
C11 C12 1.369(4)
C11 C16 1.394(3)
C23 C22 1.375(4)
C23 C24 1.377(4)
C21 C26 1.388(3)
C21 C22 1.390(4)
C24 C25 1.378(4)
C25 C26 1.381(4)
C16 C15 1.398(4)
C14 C15 1.375(5)
C14 C13 1.381(4)
C12 C13 1.388(4)
